data_4036134
loop_
_publ_author_name
'Noji, Masahiro'
'Kobayashi, Toshihiro'
'Uechi, Yuria'
'Kikuchi, Asami'
'Kondo, Hisako'
'Sugiyama, Shigeo'
'Ishii, Keitaro'

_publ_section_title
;
 Asymmetric epoxidation of allylic alcohols catalyzed by
 vanadium-binaphthylbishydroxamic Acid complex.
;
_journal_issue 6
_journal_name_full 'The Journal of organic chemistry'
_journal_page_first 3203
_journal_page_last 3210
_journal_paper_doi 10.1021/acs.joc.5b00185
_journal_volume 80
_journal_year 2015
_chemical_formula_moiety 'C34 H24 N2 O4'
_chemical_formula_sum 'C34 H24 N2 O4'
_chemical_formula_weight 524.57
_space_group_IT_number 4
_space_group_name_Hall 'P 2yb'
_space_group_name_H-M_alt 'P 1 21 1'
_symmetry_cell_setting monoclinic
_symmetry_Int_Tables_number 4
_symmetry_space_group_name_Hall 'P 2yb'
_symmetry_space_group_name_H-M 'P 1 21 1'
_atom_sites_solution_hydrogens geom
_atom_sites_solution_primary direct
_atom_sites_solution_secondary difmap
_cell_angle_alpha 90.0000
_cell_angle_beta 111.1480(13)
_cell_angle_gamma 90.0000
_cell_formula_units_Z 2
_cell_length_a 9.6199(2)
_cell_length_b 13.6428(3)
_cell_length_c 10.5086(3)
_cell_measurement_reflns_used 6691
_cell_measurement_temperature 93
_cell_measurement_theta_max 68.19
_cell_measurement_theta_min 3.24
_cell_volume 1286.29(5)
_computing_cell_refinement 'RAPID AUTO'
_computing_data_collection 'RAPID AUTO (Rigaku, ????)'
_computing_data_reduction 'RAPID AUTO'
_computing_molecular_graphics 'CrystalStructure 4.0'
_computing_publication_material 'CrystalStructure 4.0 (Rigaku, 2010)'
_computing_structure_refinement 'SHELXL97 (Sheldrick, 2008)'
_computing_structure_solution 'Il Milione (Burla, et al., 2007)'
_diffrn_ambient_temperature 93
_diffrn_detector_area_resol_mean 10.000
_diffrn_measured_fraction_theta_full 0.991
_diffrn_measured_fraction_theta_max 0.991
_diffrn_measurement_device_type 'Rigaku R-AXIS RAPID'
_diffrn_measurement_method \w
_diffrn_radiation_type 'Cu K\a'
_diffrn_radiation_wavelength 1.54187
_diffrn_reflns_av_R_equivalents 0.0726
_diffrn_reflns_limit_h_max 11
_diffrn_reflns_limit_h_min -10
_diffrn_reflns_limit_k_max 15
_diffrn_reflns_limit_k_min -15
_diffrn_reflns_limit_l_max 12
_diffrn_reflns_limit_l_min -12
_diffrn_reflns_number 14608
_diffrn_reflns_theta_full 68.19
_diffrn_reflns_theta_max 68.19
_diffrn_standards_number 0
_exptl_absorpt_coefficient_mu 0.722
_exptl_absorpt_correction_T_max 0.938
_exptl_absorpt_correction_T_min 0.887
_exptl_absorpt_correction_type numerical
_exptl_absorpt_process_details 'NUMABS (Rigaku, 1999)'
_exptl_crystal_colour colorless
_exptl_crystal_density_diffrn 1.354
_exptl_crystal_density_method 'not measured'
_exptl_crystal_description prism
_exptl_crystal_F_000 548.00
_exptl_crystal_size_max 0.194
_exptl_crystal_size_mid 0.149
_exptl_crystal_size_min 0.088
_refine_diff_density_max 0.410
_refine_diff_density_min -0.330
_refine_ls_extinction_coef 0.0060(9)
_refine_ls_extinction_method SHELXL
_refine_ls_goodness_of_fit_ref 1.070
_refine_ls_hydrogen_treatment mixed
_refine_ls_number_parameters 371
_refine_ls_number_reflns 4198
_refine_ls_number_restraints 1
_refine_ls_R_factor_gt 0.0792
_refine_ls_shift/su_max 0.000
_refine_ls_structure_factor_coef Fsqd
_refine_ls_weighting_details 'w = 1/[\s^2^(Fo^2^)+(0.0970P)^2^+1.6651P] where P=(Fo^2^+2Fc^2^)/3'
_refine_ls_weighting_scheme calc
_refine_ls_wR_factor_ref 0.2214
_reflns_number_gt 2880
_reflns_number_total 4198
_reflns_threshold_expression F^2^>2.0\s(F^2^)
_cod_data_source_file jo5b00185_si_003.cif
_cod_data_source_block 782-4_Shape
_cod_database_code 4036134

loop_
_symmetry_equiv_pos_site_id
_symmetry_equiv_pos_as_xyz
1 +X,+Y,+Z
2 -X,1/2+Y,-Z

loop_
_atom_site_label
_atom_site_type_symbol
_atom_site_fract_x
_atom_site_fract_y
_atom_site_fract_z
_atom_site_U_iso_or_equiv
_atom_site_adp_type
_atom_site_occupancy
_atom_site_symmetry_multiplicity
_atom_site_calc_flag
_atom_site_refinement_flags
O1 O -0.2276(5) 0.4983(4) 0.4651(4) 0.0304(11) Uani 1.0 2 d .
O2 O -0.1546(5) 0.3339(4) 0.2395(5) 0.0338(12) Uani 1.0 2 d .
O3 O -0.0914(5) 0.2257(4) 0.4631(4) 0.0316(11) Uani 1.0 2 d .
O4 O 0.1672(6) 0.1810(4) 0.4498(5) 0.0323(12) Uani 1.0 2 d .
N1 N -0.2330(6) 0.3994(4) 0.2945(6) 0.0285(13) Uani 1.0 2 d .
N2 N 0.1581(6) 0.2180(4) 0.5705(5) 0.0268(12) Uani 1.0 2 d .
C1 C 0.1037(7) 0.4534(5) 0.5744(6) 0.0225(14) Uani 1.0 2 d .
C2 C 0.0069(7) 0.4654(4) 0.4403(6) 0.0214(13) Uani 1.0 2 d .
C3 C 0.0619(8) 0.4989(5) 0.3407(6) 0.0300(15) Uani 1.0 2 d .
C4 C 0.2103(8) 0.5185(5) 0.3729(7) 0.0307(15) Uani 1.0 2 d .
C5 C 0.3122(7) 0.5069(5) 0.5081(7) 0.0273(14) Uani 1.0 2 d .
C6 C 0.4675(8) 0.5230(5) 0.5429(7) 0.0359(17) Uani 1.0 2 d .
C7 C 0.5635(7) 0.5138(6) 0.6737(7) 0.0367(17) Uani 1.0 2 d .
C8 C 0.5085(8) 0.4846(5) 0.7758(7) 0.0348(17) Uani 1.0 2 d .
C9 C 0.3614(7) 0.4661(5) 0.7455(7) 0.0280(15) Uani 1.0 2 d .
C10 C 0.2571(7) 0.4742(5) 0.6114(7) 0.0272(15) Uani 1.0 2 d .
C11 C 0.0470(7) 0.4106(5) 0.6780(6) 0.0226(14) Uani 1.0 2 d .
C12 C 0.0081(7) 0.3130(5) 0.6713(6) 0.0237(14) Uani 1.0 2 d .
C13 C -0.0562(7) 0.2719(5) 0.7625(7) 0.0275(15) Uani 1.0 2 d .
C14 C -0.0799(7) 0.3302(5) 0.8584(7) 0.0287(15) Uani 1.0 2 d .
C15 C -0.0442(7) 0.4302(5) 0.8692(6) 0.0240(14) Uani 1.0 2 d .
C16 C -0.0761(7) 0.4937(6) 0.9627(6) 0.0322(17) Uani 1.0 2 d .
C17 C -0.0490(8) 0.5906(6) 0.9651(7) 0.0340(17) Uani 1.0 2 d .
C18 C 0.0149(8) 0.6323(5) 0.8764(7) 0.0303(16) Uani 1.0 2 d .
C19 C 0.0518(7) 0.5735(5) 0.7864(6) 0.0274(15) Uani 1.0 2 d .
C20 C 0.0192(6) 0.4726(5) 0.7784(6) 0.0197(13) Uani 1.0 2 d .
C21 C -0.1585(7) 0.4543(5) 0.4027(7) 0.0245(14) Uani 1.0 2 d .
C22 C 0.0213(8) 0.2478(5) 0.5618(7) 0.0275(15) Uani 1.0 2 d .
C23 C -0.3927(7) 0.3809(5) 0.2512(6) 0.0266(15) Uani 1.0 2 d .
C24 C -0.4893(8) 0.4460(5) 0.1614(7) 0.0340(16) Uani 1.0 2 d .
C25 C -0.6412(8) 0.4318(6) 0.1181(8) 0.0406(19) Uani 1.0 2 d .
C26 C -0.6949(8) 0.3493(6) 0.1664(7) 0.0333(17) Uani 1.0 2 d .
C27 C -0.5963(8) 0.2839(6) 0.2546(8) 0.0383(18) Uani 1.0 2 d .
C28 C -0.4431(8) 0.2999(5) 0.2971(7) 0.0334(17) Uani 1.0 2 d .
C29 C 0.2954(7) 0.2229(5) 0.6826(7) 0.0282(15) Uani 1.0 2 d .
C30 C 0.4262(8) 0.2352(6) 0.6541(8) 0.0382(18) Uani 1.0 2 d .
C31 C 0.5637(8) 0.2344(7) 0.7632(9) 0.050(3) Uani 1.0 2 d .
C32 C 0.5688(8) 0.2234(6) 0.8953(8) 0.0451(19) Uani 1.0 2 d .
C33 C 0.4424(8) 0.2109(5) 0.9222(7) 0.0357(17) Uani 1.0 2 d .
C34 C 0.3036(7) 0.2064(5) 0.8150(7) 0.0312(16) Uani 1.0 2 d .
H1 H -0.0052 0.5080 0.2496 0.0360 Uiso 1.0 2 calc R
H2 H 0.2451 0.5401 0.3037 0.0368 Uiso 1.0 2 calc R
H3 H 0.5046 0.5404 0.4736 0.0431 Uiso 1.0 2 calc R
H4 H 0.6667 0.5270 0.6964 0.0441 Uiso 1.0 2 calc R
H5 H 0.5757 0.4777 0.8672 0.0418 Uiso 1.0 2 calc R
H6 H 0.3280 0.4472 0.8166 0.0336 Uiso 1.0 2 calc R
H7 H -0.0823 0.2044 0.7564 0.0330 Uiso 1.0 2 calc R
H8 H -0.1217 0.3023 0.9194 0.0344 Uiso 1.0 2 calc R
H9 H -0.1174 0.4671 1.0248 0.0386 Uiso 1.0 2 calc R
H10 H -0.0733 0.6314 1.0274 0.0408 Uiso 1.0 2 calc R
H11 H 0.0325 0.7009 0.8784 0.0363 Uiso 1.0 2 calc R
H12 H 0.0994 0.6011 0.7298 0.0329 Uiso 1.0 2 calc R
H13 H -0.4507 0.5009 0.1293 0.0408 Uiso 1.0 2 calc R
H14 H -0.7082 0.4767 0.0570 0.0488 Uiso 1.0 2 calc R
H15 H -0.7992 0.3383 0.1383 0.0399 Uiso 1.0 2 calc R
H16 H -0.6332 0.2281 0.2863 0.0459 Uiso 1.0 2 calc R
H17 H -0.3750 0.2550 0.3570 0.0400 Uiso 1.0 2 calc R
H18 H 0.4217 0.2440 0.5630 0.0459 Uiso 1.0 2 calc R
H19 H 0.6536 0.2413 0.7460 0.0598 Uiso 1.0 2 calc R
H20 H 0.6623 0.2247 0.9685 0.0541 Uiso 1.0 2 calc R
H21 H 0.4477 0.2051 1.0139 0.0428 Uiso 1.0 2 calc R
H22 H 0.2159 0.1922 0.8332 0.0374 Uiso 1.0 2 calc R
H23 H -0.126(7) 0.287(5) 0.326(7) 0.026(18) Uiso 1.0 2 d .
H24 H 0.164(7) 0.118(5) 0.453(6) 0.016(17) Uiso 1.0 2 d .

loop_
_atom_site_aniso_label
_atom_site_aniso_U_11
_atom_site_aniso_U_22
_atom_site_aniso_U_33
_atom_site_aniso_U_12
_atom_site_aniso_U_13
_atom_site_aniso_U_23
O1 0.031(3) 0.030(3) 0.029(3) 0.004(2) 0.009(2) 0.002(2)
O2 0.037(3) 0.031(3) 0.034(3) 0.000(2) 0.015(3) -0.012(3)
O3 0.033(3) 0.028(3) 0.029(3) -0.001(2) 0.005(2) -0.006(2)
O4 0.044(3) 0.028(3) 0.029(3) -0.003(3) 0.018(2) -0.010(2)
N1 0.031(3) 0.023(3) 0.031(3) 0.001(3) 0.011(3) -0.011(3)
N2 0.034(3) 0.021(3) 0.026(3) -0.004(3) 0.012(3) -0.003(3)
C1 0.023(4) 0.015(4) 0.029(4) -0.000(3) 0.010(3) 0.004(3)
C2 0.030(4) 0.011(3) 0.028(4) -0.003(3) 0.016(3) -0.001(3)
C3 0.041(4) 0.028(4) 0.021(3) -0.001(3) 0.012(3) 0.001(3)
C4 0.039(4) 0.027(4) 0.033(4) 0.002(3) 0.022(3) -0.000(3)
C5 0.032(4) 0.019(4) 0.032(4) 0.004(3) 0.013(3) 0.001(3)
C6 0.045(5) 0.024(4) 0.045(5) -0.006(4) 0.025(4) 0.003(4)
C7 0.020(4) 0.040(5) 0.048(5) 0.002(3) 0.010(3) 0.008(4)
C8 0.035(4) 0.033(5) 0.035(4) -0.003(4) 0.011(3) 0.001(4)
C9 0.030(4) 0.029(4) 0.029(4) 0.002(3) 0.016(3) 0.006(3)
C10 0.035(4) 0.014(4) 0.036(4) -0.005(3) 0.017(3) -0.001(3)
C11 0.022(4) 0.027(4) 0.020(3) 0.004(3) 0.010(3) 0.002(3)
C12 0.023(4) 0.020(4) 0.026(4) -0.001(3) 0.006(3) 0.002(3)
C13 0.026(4) 0.025(4) 0.029(4) -0.000(3) 0.006(3) 0.004(3)
C14 0.030(4) 0.026(4) 0.030(4) -0.001(3) 0.011(3) 0.003(3)
C15 0.019(3) 0.026(4) 0.025(4) -0.001(3) 0.005(3) -0.002(3)
C16 0.026(4) 0.049(5) 0.026(4) -0.002(4) 0.014(3) -0.006(4)
C17 0.046(5) 0.032(4) 0.026(4) -0.000(4) 0.015(3) -0.010(3)
C18 0.036(4) 0.030(4) 0.025(4) 0.000(3) 0.011(3) -0.004(3)
C19 0.032(4) 0.022(4) 0.027(4) -0.001(3) 0.009(3) -0.004(3)
C20 0.016(3) 0.024(4) 0.020(3) 0.001(3) 0.007(3) 0.004(3)
C21 0.029(4) 0.011(4) 0.035(4) 0.007(3) 0.014(3) 0.006(3)
C22 0.032(4) 0.019(4) 0.034(4) -0.001(3) 0.014(3) 0.006(3)
C23 0.029(4) 0.027(4) 0.024(4) 0.003(3) 0.010(3) -0.001(3)
C24 0.041(4) 0.024(4) 0.039(4) -0.005(3) 0.016(4) -0.004(3)
C25 0.025(4) 0.053(6) 0.045(5) 0.001(4) 0.013(4) 0.003(4)
C26 0.025(4) 0.033(5) 0.037(4) -0.004(3) 0.006(3) -0.006(3)
C27 0.040(5) 0.037(5) 0.040(5) -0.007(4) 0.017(4) -0.002(4)
C28 0.034(4) 0.032(4) 0.030(4) 0.005(3) 0.007(3) 0.006(3)
C29 0.026(4) 0.016(4) 0.043(4) 0.001(3) 0.014(3) -0.002(3)
C30 0.032(4) 0.039(5) 0.045(5) -0.006(4) 0.014(4) -0.007(4)
C31 0.025(4) 0.061(6) 0.063(6) -0.008(4) 0.015(4) -0.021(5)
C32 0.032(4) 0.052(6) 0.045(5) 0.002(4) 0.006(4) -0.005(4)
C33 0.039(4) 0.031(4) 0.028(4) 0.006(3) 0.002(3) 0.003(3)
C34 0.026(4) 0.036(4) 0.033(4) 0.005(3) 0.011(3) 0.007(3)

loop_
_atom_type_symbol
_atom_type_description
_atom_type_scat_dispersion_real
_atom_type_scat_dispersion_imag
_atom_type_scat_source
C C 0.0181 0.0091
;
International Tables for Crystallography
(1992, Vol. C, Tables 4.2.6.8 and 6.1.1.4)
;
H H 0.0000 0.0000
;
International Tables for Crystallography
(1992, Vol. C, Table 6.1.1.4)
;
N N 0.0311 0.0180
;
International Tables for Crystallography
(1992, Vol. C, Tables 4.2.6.8 and 6.1.1.4)
;
O O 0.0492 0.0322
;
International Tables for Crystallography
(1992, Vol. C, Tables 4.2.6.8 and 6.1.1.4)
;

loop_
_geom_angle_atom_site_label_1
_geom_angle_atom_site_label_2
_geom_angle_atom_site_label_3
_geom_angle
_geom_angle_publ_flag
O2 N1 C21 120.0(5) yes
O2 N1 C23 114.7(5) yes
C21 N1 C23 123.0(7) yes
O4 N2 C22 115.3(5) yes
O4 N2 C29 115.2(6) yes
C22 N2 C29 129.4(6) yes
C2 C1 C10 120.5(7) yes
C2 C1 C11 119.7(6) yes
C10 C1 C11 119.7(5) yes
C1 C2 C3 119.8(6) yes
C1 C2 C21 120.9(7) yes
C3 C2 C21 118.9(5) yes
C2 C3 C4 121.2(6) yes
C3 C4 C5 120.6(7) yes
C4 C5 C6 121.6(7) yes
C4 C5 C10 118.8(6) yes
C6 C5 C10 119.5(6) yes
C5 C6 C7 121.0(8) yes
C6 C7 C8 119.3(7) yes
C7 C8 C9 121.2(6) yes
C8 C9 C10 121.8(7) yes
C1 C10 C5 119.1(6) yes
C1 C10 C9 123.8(7) yes
C5 C10 C9 117.0(6) yes
C1 C11 C12 120.1(6) yes
C1 C11 C20 120.8(6) yes
C12 C11 C20 118.9(7) yes
C11 C12 C13 121.3(7) yes
C11 C12 C22 121.2(7) yes
C13 C12 C22 117.3(6) yes
C12 C13 C14 119.6(6) yes
C13 C14 C15 121.7(7) yes
C14 C15 C16 122.7(7) yes
C14 C15 C20 119.5(7) yes
C16 C15 C20 117.7(6) yes
C15 C16 C17 121.5(7) yes
C16 C17 C18 120.7(7) yes
C17 C18 C19 120.0(7) yes
C18 C19 C20 120.2(7) yes
C11 C20 C15 119.0(6) yes
C11 C20 C19 121.2(7) yes
C15 C20 C19 119.8(6) yes
O1 C21 N1 119.7(6) yes
O1 C21 C2 122.0(6) yes
N1 C21 C2 118.2(7) yes
O3 C22 N2 121.4(7) yes
O3 C22 C12 119.9(7) yes
N2 C22 C12 118.6(5) yes
N1 C23 C24 118.3(6) yes
N1 C23 C28 120.0(6) yes
C24 C23 C28 121.7(6) yes
C23 C24 C25 120.4(7) yes
C24 C25 C26 118.5(7) yes
C25 C26 C27 120.3(7) yes
C26 C27 C28 120.2(8) yes
C23 C28 C27 118.9(6) yes
N2 C29 C30 117.8(7) yes
N2 C29 C34 121.7(7) yes
C30 C29 C34 120.2(6) yes
C29 C30 C31 118.5(8) yes
C30 C31 C32 120.3(8) yes
C31 C32 C33 121.0(6) yes
C32 C33 C34 120.2(7) yes
C29 C34 C33 119.5(7) yes
N1 O2 H23 92(4) no
N2 O4 H24 108(5) no
C2 C3 H1 119.405 no
C4 C3 H1 119.413 no
C3 C4 H2 119.699 no
C5 C4 H2 119.706 no
C5 C6 H3 119.510 no
C7 C6 H3 119.507 no
C6 C7 H4 120.345 no
C8 C7 H4 120.350 no
C7 C8 H5 119.384 no
C9 C8 H5 119.376 no
C8 C9 H6 119.104 no
C10 C9 H6 119.108 no
C12 C13 H7 120.206 no
C14 C13 H7 120.209 no
C13 C14 H8 119.166 no
C15 C14 H8 119.173 no
C15 C16 H9 119.259 no
C17 C16 H9 119.263 no
C16 C17 H10 119.627 no
C18 C17 H10 119.623 no
C17 C18 H11 119.993 no
C19 C18 H11 119.997 no
C18 C19 H12 119.905 no
C20 C19 H12 119.908 no
C23 C24 H13 119.785 no
C25 C24 H13 119.791 no
C24 C25 H14 120.773 no
C26 C25 H14 120.769 no
C25 C26 H15 119.860 no
C27 C26 H15 119.852 no
C26 C27 H16 119.897 no
C28 C27 H16 119.898 no
C23 C28 H17 120.538 no
C27 C28 H17 120.541 no
C29 C30 H18 120.729 no
C31 C30 H18 120.731 no
C30 C31 H19 119.872 no
C32 C31 H19 119.875 no
C31 C32 H20 119.506 no
C33 C32 H20 119.507 no
C32 C33 H21 119.892 no
C34 C33 H21 119.890 no
C29 C34 H22 120.228 no
C33 C34 H22 120.224 no

loop_
_geom_bond_atom_site_label_1
_geom_bond_atom_site_label_2
_geom_bond_distance
_geom_bond_publ_flag
O1 C21 1.244(9) yes
O2 N1 1.420(8) yes
O3 C22 1.237(7) yes
O4 N2 1.396(8) yes
N1 C21 1.335(8) yes
N1 C23 1.458(9) yes
N2 C22 1.349(9) yes
N2 C29 1.419(7) yes
C1 C2 1.391(8) yes
C1 C10 1.412(9) yes
C1 C11 1.501(10) yes
C2 C3 1.408(11) yes
C2 C21 1.502(9) yes
C3 C4 1.370(10) yes
C4 C5 1.414(8) yes
C5 C6 1.421(10) yes
C5 C10 1.441(11) yes
C6 C7 1.357(9) yes
C7 C8 1.415(12) yes
C8 C9 1.356(10) yes
C9 C10 1.409(8) yes
C11 C12 1.378(9) yes
C11 C20 1.450(10) yes
C12 C13 1.430(11) yes
C12 C22 1.496(10) yes
C13 C14 1.367(10) yes
C14 C15 1.401(10) yes
C15 C16 1.424(10) yes
C15 C20 1.427(10) yes
C16 C17 1.346(11) yes
C17 C18 1.409(11) yes
C18 C19 1.381(11) yes
C19 C20 1.407(9) yes
C23 C24 1.382(9) yes
C23 C28 1.363(10) yes
C24 C25 1.379(10) yes
C25 C26 1.407(12) yes
C26 C27 1.385(10) yes
C27 C28 1.394(10) yes
C29 C30 1.405(11) yes
C29 C34 1.383(11) yes
C30 C31 1.404(9) yes
C31 C32 1.379(13) yes
C32 C33 1.355(12) yes
C33 C34 1.404(8) yes
O2 H23 1.07(7) no
O4 H24 0.86(7) no
C3 H1 0.950 no
C4 H2 0.950 no
C6 H3 0.950 no
C7 H4 0.950 no
C8 H5 0.950 no
C9 H6 0.950 no
C13 H7 0.950 no
C14 H8 0.950 no
C16 H9 0.950 no
C17 H10 0.950 no
C18 H11 0.950 no
C19 H12 0.950 no
C24 H13 0.950 no
C25 H14 0.950 no
C26 H15 0.950 no
C27 H16 0.950 no
C28 H17 0.950 no
C30 H18 0.950 no
C31 H19 0.950 no
C32 H20 0.950 no
C33 H21 0.950 no
C34 H22 0.950 no

loop_
_geom_contact_atom_site_label_1
_geom_contact_atom_site_label_2
_geom_contact_distance
_geom_contact_publ_flag
_geom_contact_site_symmetry_2
O1 O2 3.514(7) no .
O1 C1 3.036(7) no .
O1 C3 3.477(10) no .
O1 C11 3.025(7) no .
O1 C12 3.561(7) no .
O1 C20 3.311(6) no .
O1 C23 2.750(7) no .
O1 C24 3.352(7) no .
O1 C28 3.479(8) no .
O2 O3 2.653(7) no .
O2 C2 2.779(7) no .
O2 C3 2.989(8) no .
O2 C22 3.403(8) no .
O2 C24 3.387(9) no .
O2 C28 3.082(10) no .
O3 O4 2.614(8) no .
O3 N1 2.978(7) no .
O3 C1 3.600(8) no .
O3 C2 3.437(8) no .
O3 C11 3.327(8) no .
O3 C13 3.106(9) no .
O3 C21 3.202(8) no .
O3 C28 3.355(8) no .
O4 C30 2.739(8) no .
O4 C34 3.596(8) no .
N1 C1 3.580(7) no .
N1 C3 3.021(9) no .
N2 C1 3.257(8) no .
N2 C11 3.194(9) no .
N2 C13 3.444(10) no .
C1 C4 2.810(11) no .
C1 C19 2.950(10) no .
C1 C22 2.905(9) no .
C2 C5 2.819(9) no .
C2 C12 3.193(9) no .
C2 C20 3.513(9) no .
C2 C22 3.216(9) no .
C3 C10 2.807(8) no .
C5 C8 2.781(9) no .
C6 C9 2.783(12) no .
C7 C10 2.832(10) no .
C8 C31 3.464(12) no .
C9 C11 2.946(9) no .
C9 C19 3.482(10) no .
C9 C20 3.433(10) no .
C9 C29 3.398(9) no .
C9 C30 3.415(10) no .
C10 C12 3.472(10) no .
C10 C19 3.426(11) no .
C10 C20 3.348(11) no .
C10 C29 3.500(9) no .
C10 C30 3.598(10) no .
C11 C14 2.821(11) no .
C11 C21 2.916(8) no .
C11 C29 3.491(10) no .
C12 C15 2.808(10) no .
C12 C21 3.314(9) no .
C12 C29 2.988(10) no .
C12 C34 3.062(9) no .
C13 C20 2.823(9) no .
C13 C34 3.421(10) no .
C15 C18 2.811(10) no .
C16 C19 2.788(11) no .
C17 C20 2.794(10) no .
C21 C22 3.412(9) no .
C21 C24 3.279(9) no .
C21 C28 3.313(9) no .
C22 C34 3.092(8) no .
C23 C26 2.750(10) no .
C24 C27 2.763(11) no .
C25 C28 2.797(10) no .
C29 C32 2.770(9) no .
C30 C33 2.785(11) no .
C31 C34 2.772(12) no .
O1 O4 2.641(7) no 2_556
O1 N2 3.122(7) no 2_556
O1 C6 3.334(10) no 1_455
O1 C7 3.473(10) no 1_455
O1 C29 3.390(8) no 2_556
O2 C18 3.469(9) no 2_546
O3 C19 3.472(9) no 2_546
O4 O1 2.641(7) no 2_546
O4 C18 3.306(7) no 2_546
O4 C19 2.997(7) no 2_546
O4 C21 3.474(8) no 2_546
N2 O1 3.122(7) no 2_546
C4 C26 3.507(11) no 1_655
C6 O1 3.334(10) no 1_655
C7 O1 3.473(10) no 1_655
C14 C31 3.463(10) no 1_455
C18 O2 3.469(9) no 2_556
C18 O4 3.306(7) no 2_556
C19 O3 3.472(9) no 2_556
C19 O4 2.997(7) no 2_556
C21 O4 3.474(8) no 2_556
C26 C4 3.507(11) no 1_455
C29 O1 3.390(8) no 2_546
C31 C14 3.463(10) no 1_655
O1 H13 3.4053 no .
O1 H23 3.52(7) no .
O2 H1 2.7584 no .
O2 H13 3.5021 no .
O2 H17 3.0108 no .
O3 H7 3.0663 no .
O3 H17 2.5791 no .
O3 H23 1.59(7) no .
O3 H24 2.90(7) no .
O4 H18 2.4581 no .
O4 H23 3.02(6) no .
N1 H1 2.8223 no .
N1 H13 2.5868 no .
N1 H17 2.6123 no .
N2 H7 3.5300 no .
N2 H18 2.5894 no .
N2 H22 2.6354 no .
N2 H23 3.14(6) no .
C1 H1 3.2745 no .
C1 H6 2.6792 no .
C1 H12 2.6043 no .
C1 H23 3.56(6) no .
C2 H2 3.2747 no .
C2 H12 3.3945 no .
C2 H23 2.81(7) no .
C3 H23 3.39(7) no .
C4 H3 2.6574 no .
C5 H1 3.2738 no .
C5 H4 3.2784 no .
C5 H6 3.2930 no .
C6 H2 2.6584 no .
C6 H5 3.2440 no .
C7 H6 3.2671 no .
C8 H3 3.2531 no .
C9 H4 3.2664 no .
C9 H12 3.0787 no .
C10 H2 3.3182 no .
C10 H3 3.3282 no .
C10 H5 3.2679 no .
C10 H12 2.8654 no .
C11 H6 2.6149 no .
C11 H7 3.2981 no .
C11 H12 2.6664 no .
C11 H22 3.5024 no .
C12 H6 3.4297 no .
C12 H8 3.2749 no .
C12 H22 2.6748 no .
C12 H23 3.40(7) no .
C13 H22 2.6801 no .
C14 H9 2.6694 no .
C14 H22 3.5012 no .
C15 H7 3.2730 no .
C15 H10 3.2735 no .
C15 H12 3.3089 no .
C16 H8 2.6601 no .
C16 H11 3.2458 no .
C17 H12 3.2745 no .
C18 H9 3.2504 no .
C19 H6 3.0851 no .
C19 H10 3.2691 no .
C20 H6 2.8711 no .
C20 H8 3.2986 no .
C20 H9 3.3001 no .
C20 H11 3.2747 no .
C21 H1 2.6480 no .
C21 H13 3.2766 no .
C21 H17 3.3525 no .
C21 H23 2.48(7) no .
C22 H7 2.6448 no .
C22 H22 2.8916 no .
C22 H23 2.43(7) no .
C22 H24 2.73(7) no .
C23 H14 3.2577 no .
C23 H16 3.2325 no .
C23 H23 2.71(7) no .
C24 H15 3.2536 no .
C24 H17 3.2541 no .
C25 H16 3.2795 no .
C26 H13 3.2573 no .
C26 H17 3.2691 no .
C27 H14 3.2817 no .
C28 H13 3.2465 no .
C28 H15 3.2662 no .
C28 H23 2.96(7) no .
C29 H6 3.3361 no .
C29 H19 3.2751 no .
C29 H21 3.2633 no .
C29 H24 2.69(6) no .
C30 H20 3.2684 no .
C30 H22 3.2748 no .
C30 H24 3.09(6) no .
C31 H5 3.4840 no .
C31 H21 3.2352 no .
C32 H5 3.4844 no .
C32 H18 3.2724 no .
C32 H22 3.2455 no .
C33 H6 3.4575 no .
C33 H19 3.2315 no .
C34 H6 3.2929 no .
C34 H7 3.5372 no .
C34 H18 3.2760 no .
C34 H20 3.2493 no .
H1 H2 2.3077 no .
H1 H23 3.4331 no .
H2 H3 2.4904 no .
H3 H4 2.3054 no .
H4 H5 2.3609 no .
H5 H6 2.2846 no .
H6 H12 2.9381 no .
H7 H8 2.3075 no .
H7 H22 2.6904 no .
H8 H9 2.4999 no .
H9 H10 2.2803 no .
H10 H11 2.3535 no .
H11 H12 2.3299 no .
H13 H14 2.3372 no .
H14 H15 2.3665 no .
H15 H16 2.3317 no .
H16 H17 2.3505 no .
H17 H23 2.5625 no .
H18 H19 2.3626 no .
H18 H24 2.8919 no .
H19 H20 2.3202 no .
H20 H21 2.2965 no .
H21 H22 2.3566 no .
H23 H24 3.50(9) no .
O1 H3 2.6714 no 1_455
O1 H4 2.9799 no 1_455
O1 H24 1.84(7) no 2_556
O2 H8 3.5174 no 1_554
O2 H9 3.0172 no 1_554
O2 H11 2.6935 no 2_546
O2 H12 3.2162 no 2_546
O2 H20 3.1321 no 1_454
O3 H12 2.6245 no 2_546
O4 H3 3.5302 no 2_646
O4 H4 3.3325 no 2_646
O4 H11 3.2984 no 2_546
O4 H12 2.7993 no 2_546
O4 H16 3.0706 no 1_655
N1 H9 3.5208 no 1_554
C1 H24 3.35(7) no 2_556
C2 H24 3.10(7) no 2_556
C3 H7 3.0153 no 2_556
C3 H9 3.1710 no 1_554
C3 H10 3.5652 no 1_554
C4 H7 2.9311 no 2_556
C4 H15 3.4592 no 1_655
C6 H16 3.3956 no 2_556
C6 H17 3.5494 no 2_556
C6 H18 3.5103 no 2_656
C7 H16 2.9948 no 2_556
C8 H13 3.5987 no 1_656
C9 H14 3.5734 no 1_656
C11 H24 3.46(6) no 2_556
C13 H2 3.5886 no 2_546
C13 H10 2.8485 no 2_547
C13 H19 2.7656 no 1_455
C14 H10 3.1132 no 2_547
C14 H11 3.1717 no 2_547
C14 H15 3.1975 no 1_656
C14 H19 2.6931 no 1_455
C14 H20 3.4105 no 1_455
C15 H4 3.0219 no 1_455
C15 H14 3.1846 no 1_656
C15 H15 3.2119 no 1_656
C16 H1 2.8477 no 1_556
C16 H4 3.0270 no 1_455
C16 H5 3.1386 no 1_455
C16 H14 3.3216 no 1_656
C16 H15 3.3838 no 1_656
C17 H1 3.0784 no 1_556
C17 H4 3.2613 no 1_455
C17 H7 3.1462 no 2_557
C17 H8 3.3269 no 2_557
C17 H14 3.4379 no 1_656
C17 H22 3.3825 no 2_557
C18 H4 3.5058 no 1_455
C18 H8 3.0740 no 2_557
C18 H14 3.4006 no 1_656
C18 H15 3.4630 no 2_456
C18 H20 3.1993 no 2_657
C18 H23 3.43(8) no 2_556
C18 H24 3.27(6) no 2_556
C19 H4 3.5349 no 1_455
C19 H14 3.2288 no 1_656
C19 H23 3.32(7) no 2_556
C19 H24 2.69(5) no 2_556
C20 H4 3.2689 no 1_455
C20 H14 3.1485 no 1_656
C20 H24 3.14(6) no 2_556
C21 H24 2.71(7) no 2_556
C22 H12 3.4889 no 2_546
C23 H3 3.5821 no 1_455
C23 H21 3.4005 no 1_454
C24 H3 3.5441 no 1_455
C24 H5 3.3950 no 1_454
C24 H6 3.4088 no 1_454
C24 H21 3.5900 no 1_454
C25 H2 2.9532 no 1_455
C25 H6 3.0805 no 1_454
C25 H21 3.4878 no 1_454
C26 H2 3.1294 no 1_455
C26 H21 3.1462 no 1_454
C27 H18 3.2287 no 1_455
C27 H21 2.9164 no 1_454
C28 H18 3.5647 no 1_455
C28 H21 3.0615 no 1_454
C30 H3 3.1553 no 2_646
C31 H2 3.4406 no 2_646
C31 H3 3.5283 no 2_646
C31 H7 3.4561 no 1_655
C31 H8 3.0212 no 1_655
C32 H8 3.0895 no 1_655
C32 H13 3.2191 no 2_546
C32 H14 3.5913 no 2_546
C33 H13 2.9225 no 2_546
C34 H10 3.3683 no 2_547
C34 H13 3.1005 no 2_546
H1 C16 2.8477 no 1_554
H1 C17 3.0784 no 1_554
H1 H7 2.8169 no 2_556
H1 H9 2.2847 no 1_554
H1 H10 2.7591 no 1_554
H1 H15 3.5108 no 1_655
H1 H22 3.1480 no 2_556
H2 C13 3.5886 no 2_556
H2 C25 2.9532 no 1_655
H2 C26 3.1294 no 1_655
H2 C31 3.4406 no 2_656
H2 H7 2.6772 no 2_556
H2 H10 3.5984 no 1_554
H2 H14 2.9173 no 1_655
H2 H15 3.2010 no 1_655
H2 H19 3.0217 no 2_656
H3 O1 2.6714 no 1_655
H3 O4 3.5302 no 2_656
H3 C23 3.5821 no 1_655
H3 C24 3.5441 no 1_655
H3 C30 3.1553 no 2_656
H3 C31 3.5283 no 2_656
H3 H16 3.4936 no 2_556
H3 H18 2.9263 no 2_656
H3 H19 3.5533 no 2_656
H3 H24 3.1770 no 2_656
H4 O1 2.9799 no 1_655
H4 O4 3.3325 no 2_656
H4 C15 3.0219 no 1_655
H4 C16 3.0270 no 1_655
H4 C17 3.2613 no 1_655
H4 C18 3.5058 no 1_655
H4 C19 3.5349 no 1_655
H4 C20 3.2689 no 1_655
H4 H9 3.4227 no 1_655
H4 H16 2.7767 no 2_556
H4 H24 2.9172 no 2_656
H5 C16 3.1386 no 1_655
H5 C24 3.3950 no 1_656
H5 H9 2.8198 no 1_655
H5 H13 2.8724 no 1_656
H5 H21 3.3823 no 2_657
H6 C24 3.4088 no 1_656
H6 C25 3.0805 no 1_656
H6 H13 3.2885 no 1_656
H6 H14 2.7015 no 1_656
H7 C3 3.0153 no 2_546
H7 C4 2.9311 no 2_546
H7 C17 3.1462 no 2_547
H7 C31 3.4561 no 1_455
H7 H1 2.8169 no 2_546
H7 H2 2.6772 no 2_546
H7 H10 2.4368 no 2_547
H7 H19 2.5535 no 1_455
H8 O2 3.5174 no 1_556
H8 C17 3.3269 no 2_547
H8 C18 3.0740 no 2_547
H8 C31 3.0212 no 1_455
H8 C32 3.0895 no 1_455
H8 H10 2.9169 no 2_547
H8 H11 2.4187 no 2_547
H8 H15 3.1636 no 1_656
H8 H19 2.4167 no 1_455
H8 H20 2.5457 no 1_455
H9 O2 3.0172 no 1_556
H9 N1 3.5208 no 1_556
H9 C3 3.1710 no 1_556
H9 H1 2.2847 no 1_556
H9 H4 3.4227 no 1_455
H9 H5 2.8198 no 1_455
H9 H15 3.3534 no 1_656
H10 C3 3.5652 no 1_556
H10 C13 2.8485 no 2_557
H10 C14 3.1132 no 2_557
H10 C34 3.3683 no 2_557
H10 H1 2.7591 no 1_556
H10 H2 3.5984 no 1_556
H10 H7 2.4368 no 2_557
H10 H8 2.9169 no 2_557
H10 H15 3.3109 no 2_456
H10 H22 2.4828 no 2_557
H11 O2 2.6935 no 2_556
H11 O4 3.2984 no 2_556
H11 C14 3.1717 no 2_557
H11 H8 2.4187 no 2_557
H11 H15 2.8803 no 2_456
H11 H20 2.8112 no 2_657
H11 H23 2.8680 no 2_556
H11 H24 3.5007 no 2_556
H12 O2 3.2162 no 2_556
H12 O3 2.6245 no 2_556
H12 O4 2.7993 no 2_556
H12 C22 3.4889 no 2_556
H12 H20 3.5916 no 2_657
H12 H23 2.6361 no 2_556
H12 H24 2.5813 no 2_556
H13 C8 3.5987 no 1_454
H13 C32 3.2191 no 2_556
H13 C33 2.9225 no 2_556
H13 C34 3.1005 no 2_556
H13 H5 2.8724 no 1_454
H13 H6 3.2885 no 1_454
H13 H21 3.1723 no 2_556
H13 H22 3.3806 no 2_556
H14 C9 3.5734 no 1_454
H14 C15 3.1846 no 1_454
H14 C16 3.3216 no 1_454
H14 C17 3.4379 no 1_454
H14 C18 3.4006 no 1_454
H14 C19 3.2288 no 1_454
H14 C20 3.1485 no 1_454
H14 C32 3.5913 no 2_556
H14 H2 2.9173 no 1_455
H14 H6 2.7015 no 1_454
H14 H20 3.4352 no 2_556
H15 C4 3.4592 no 1_455
H15 C14 3.1975 no 1_454
H15 C15 3.2119 no 1_454
H15 C16 3.3838 no 1_454
H15 C18 3.4630 no 2_446
H15 H1 3.5108 no 1_455
H15 H2 3.2010 no 1_455
H15 H8 3.1636 no 1_454
H15 H9 3.3534 no 1_454
H15 H10 3.3109 no 2_446
H15 H11 2.8803 no 2_446
H15 H21 3.5900 no 1_454
H16 O4 3.0706 no 1_455
H16 C6 3.3956 no 2_546
H16 C7 2.9948 no 2_546
H16 H3 3.4936 no 2_546
H16 H4 2.7767 no 2_546
H16 H18 2.7698 no 1_455
H16 H21 3.2412 no 1_454
H16 H24 3.4068 no 1_455
H17 C6 3.5494 no 2_546
H17 H18 3.4047 no 1_455
H17 H21 3.4543 no 1_454
H18 C6 3.5103 no 2_646
H18 C27 3.2287 no 1_655
H18 C28 3.5647 no 1_655
H18 H3 2.9263 no 2_646
H18 H16 2.7698 no 1_655
H18 H17 3.4047 no 1_655
H19 C13 2.7656 no 1_655
H19 C14 2.6931 no 1_655
H19 H2 3.0217 no 2_646
H19 H3 3.5533 no 2_646
H19 H7 2.5535 no 1_655
H19 H8 2.4167 no 1_655
H20 O2 3.1321 no 1_656
H20 C14 3.4105 no 1_655
H20 C18 3.1993 no 2_647
H20 H8 2.5457 no 1_655
H20 H11 2.8112 no 2_647
H20 H12 3.5916 no 2_647
H20 H14 3.4352 no 2_546
H21 C23 3.4005 no 1_656
H21 C24 3.5900 no 1_656
H21 C25 3.4878 no 1_656
H21 C26 3.1462 no 1_656
H21 C27 2.9164 no 1_656
H21 C28 3.0615 no 1_656
H21 H5 3.3823 no 2_647
H21 H13 3.1723 no 2_546
H21 H15 3.5900 no 1_656
H21 H16 3.2412 no 1_656
H21 H17 3.4543 no 1_656
H22 C17 3.3825 no 2_547
H22 H1 3.1480 no 2_546
H22 H10 2.4828 no 2_547
H22 H13 3.3806 no 2_546
H23 C18 3.43(8) no 2_546
H23 C19 3.32(7) no 2_546
H23 H11 2.8680 no 2_546
H23 H12 2.6361 no 2_546
H24 O1 1.84(7) no 2_546
H24 C1 3.35(7) no 2_546
H24 C2 3.10(7) no 2_546
H24 C11 3.46(6) no 2_546
H24 C18 3.27(6) no 2_546
H24 C19 2.69(5) no 2_546
H24 C20 3.14(6) no 2_546
H24 C21 2.71(7) no 2_546
H24 H3 3.1770 no 2_646
H24 H4 2.9172 no 2_646
H24 H11 3.5007 no 2_546
H24 H12 2.5813 no 2_546
H24 H16 3.4068 no 1_655

loop_
_geom_hbond_atom_site_label_D
_geom_hbond_atom_site_label_H
_geom_hbond_atom_site_label_A
_geom_hbond_site_symmetry_A
_geom_hbond_distance_DA
_geom_hbond_distance_DH
_geom_hbond_distance_HA
_geom_hbond_angle_DHA
_geom_hbond_publ_flag
O2 H23 O3 . 2.653(7) 1.068 1.59(7) 174(7) no
O2 H23 N1 . 1.420(8) 1.068 1.81(7) 52(3) no
O4 H24 O1 2_546 2.641(7) 0.863 1.84(7) 153(5) no
O4 H24 N2 . 1.396(8) 0.863 1.85(7) 46(4) no

loop_
_geom_torsion_atom_site_label_1
_geom_torsion_atom_site_label_2
_geom_torsion_atom_site_label_3
_geom_torsion_atom_site_label_4
_geom_torsion
_geom_torsion_publ_flag
O2 N1 C21 O1 -167.4(5) no
O2 N1 C21 C2 16.1(9) no
O2 N1 C23 C24 -108.4(6) no
O2 N1 C23 C28 70.2(7) no
C21 N1 C23 C24 88.9(8) no
C21 N1 C23 C28 -92.5(8) no
C23 N1 C21 O1 -5.6(9) no
C23 N1 C21 C2 177.9(5) no
O4 N2 C22 O3 13.9(9) no
O4 N2 C22 C12 -163.0(5) no
O4 N2 C29 C30 28.5(8) no
O4 N2 C29 C34 -145.1(6) no
C22 N2 C29 C30 -148.2(6) no
C22 N2 C29 C34 38.2(10) no
C29 N2 C22 O3 -169.4(6) no
C29 N2 C22 C12 13.7(10) no
C2 C1 C10 C5 -0.8(9) no
C2 C1 C10 C9 178.4(5) no
C10 C1 C2 C3 -0.2(9) no
C10 C1 C2 C21 -173.2(5) no
C2 C1 C11 C12 70.1(8) no
C2 C1 C11 C20 -104.2(6) no
C11 C1 C2 C3 -175.4(5) no
C11 C1 C2 C21 11.6(9) no
C10 C1 C11 C12 -105.2(6) no
C10 C1 C11 C20 80.5(7) no
C11 C1 C10 C5 174.5(5) no
C11 C1 C10 C9 -6.3(9) no
C1 C2 C3 C4 1.0(9) no
C1 C2 C21 O1 51.0(8) no
C1 C2 C21 N1 -132.6(6) no
C3 C2 C21 O1 -122.1(7) no
C3 C2 C21 N1 54.3(8) no
C21 C2 C3 C4 174.2(5) no
C2 C3 C4 C5 -0.9(10) no
C3 C4 C5 C6 177.4(6) no
C3 C4 C5 C10 -0.0(10) no
C4 C5 C6 C7 178.4(6) no
C4 C5 C10 C1 0.9(9) no
C4 C5 C10 C9 -178.4(6) no
C6 C5 C10 C1 -176.6(6) no
C6 C5 C10 C9 4.1(9) no
C10 C5 C6 C7 -4.1(10) no
C5 C6 C7 C8 2.2(11) no
C6 C7 C8 C9 -0.4(11) no
C7 C8 C9 C10 0.6(11) no
C8 C9 C10 C1 178.3(6) no
C8 C9 C10 C5 -2.5(9) no
C1 C11 C12 C13 -175.5(5) no
C1 C11 C12 C22 0.0(8) no
C1 C11 C20 C15 175.8(4) no
C1 C11 C20 C19 -3.4(7) no
C12 C11 C20 C15 1.5(7) no
C12 C11 C20 C19 -177.7(5) no
C20 C11 C12 C13 -1.1(8) no
C20 C11 C12 C22 174.4(4) no
C11 C12 C13 C14 0.0(8) no
C11 C12 C22 O3 -102.4(8) no
C11 C12 C22 N2 74.5(8) no
C13 C12 C22 O3 73.2(8) no
C13 C12 C22 N2 -109.8(7) no
C22 C12 C13 C14 -175.6(5) no
C12 C13 C14 C15 0.7(8) no
C13 C14 C15 C16 176.1(5) no
C13 C14 C15 C20 -0.3(8) no
C14 C15 C16 C17 -175.8(5) no
C14 C15 C20 C11 -0.8(7) no
C14 C15 C20 C19 178.4(5) no
C16 C15 C20 C11 -177.3(4) no
C16 C15 C20 C19 1.8(7) no
C20 C15 C16 C17 0.6(8) no
C15 C16 C17 C18 -1.2(8) no
C16 C17 C18 C19 -0.6(9) no
C17 C18 C19 C20 3.1(8) no
C18 C19 C20 C11 175.5(5) no
C18 C19 C20 C15 -3.7(8) no
N1 C23 C24 C25 -179.7(6) no
N1 C23 C28 C27 179.8(6) no
C24 C23 C28 C27 -1.6(11) no
C28 C23 C24 C25 1.7(11) no
C23 C24 C25 C26 -0.6(11) no
C24 C25 C26 C27 -0.4(11) no
C25 C26 C27 C28 0.5(12) no
C26 C27 C28 C23 0.5(11) no
N2 C29 C30 C31 -176.2(5) no
N2 C29 C34 C33 179.2(5) no
C30 C29 C34 C33 5.7(10) no
C34 C29 C30 C31 -2.5(10) no
C29 C30 C31 C32 -1.2(11) no
C30 C31 C32 C33 1.6(12) no
C31 C32 C33 C34 1.6(12) no
C32 C33 C34 C29 -5.3(11) no
